data_8105549
loop_
_publ_author_name
'Li, Ming'
'Wu, Jiang-Bin'
'Zong, Hai-Tao'
'Wu, Wei-Na'

_publ_section_title
;
 Crystal structure of
 [5,5&#x2032;-((propane-1,3-diylbis(azanylylidene))bis(ethan-1-yl-2-ylidene))bis(3-(ethoxycarbonyl)-2,4-dimethylpyrrol-1-ido)-\k4
 N,N&#x2032;,N&#x2032;&#x2032;,N&#x2032;&#x2032;&#x2032;]nickel(II),
 C23H30N4O4Ni
;
_journal_issue 1
_journal_name_full 'Zeitschrift f\"ur Kristallographie - New Crystal Structures'
_journal_page_first 81
_journal_page_last 82
_journal_paper_doi 10.1515/ncrs-2018-0186
_journal_volume 234
_journal_year 2018
_chemical_formula_sum 'C23 H30 N4 Ni O4'
_chemical_formula_weight 485.22
_space_group_crystal_system triclinic
_space_group_IT_number 2
_space_group_name_Hall '-P 1'
_space_group_name_H-M_alt 'P -1'
_atom_sites_solution_hydrogens geom
_cell_angle_alpha 95.621(2)
_cell_angle_beta 99.908(2)
_cell_angle_gamma 101.300(2)
_cell_formula_units_Z 2
_cell_length_a 7.5883(9)
_cell_length_b 12.3110(15)
_cell_length_c 12.7718(15)
_cell_measurement_reflns_used 3783
_cell_measurement_temperature 296(2)
_cell_measurement_theta_max 23.56
_cell_measurement_theta_min 1.98
_cell_volume 1141.8(2)
_computing_cell_refinement 'Bruker SMART'
_computing_data_collection 'Bruker SMART'
_computing_data_reduction 'Bruker SAINT'
_computing_molecular_graphics 'Bruker SHELXTL'
_computing_publication_material 'Bruker SHELXTL'
_computing_structure_refinement 'SHELXL-2017/1 (Sheldrick, 2017)'
_computing_structure_solution 'Bruker SHELXTL'
_diffrn_ambient_temperature 296(2)
_diffrn_measured_fraction_theta_full 0.993
_diffrn_measured_fraction_theta_max 0.993
_diffrn_measurement_device_type 'CCD area detector'
_diffrn_measurement_method 'phi and omega scans'
_diffrn_radiation_type MoK\a
_diffrn_radiation_wavelength 0.71073
_diffrn_reflns_av_R_equivalents 0.0525
_diffrn_reflns_av_unetI/netI 0.0472
_diffrn_reflns_Laue_measured_fraction_full 0.993
_diffrn_reflns_Laue_measured_fraction_max 0.993
_diffrn_reflns_limit_h_max 7
_diffrn_reflns_limit_h_min -9
_diffrn_reflns_limit_k_max 14
_diffrn_reflns_limit_k_min -14
_diffrn_reflns_limit_l_max 15
_diffrn_reflns_limit_l_min -15
_diffrn_reflns_number 5995
_diffrn_reflns_point_group_measured_fraction_full 0.993
_diffrn_reflns_point_group_measured_fraction_max 0.993
_diffrn_reflns_theta_full 24.998
_diffrn_reflns_theta_max 24.998
_diffrn_reflns_theta_min 1.703
_exptl_absorpt_coefficient_mu 0.887
_exptl_absorpt_correction_T_max 0.870
_exptl_absorpt_correction_T_min 0.851
_exptl_absorpt_correction_type multi-scan
_exptl_absorpt_process_details sadabs
_exptl_crystal_colour brown
_exptl_crystal_density_diffrn 1.411
_exptl_crystal_description block
_exptl_crystal_F_000 512
_exptl_crystal_size_max 0.190
_exptl_crystal_size_mid 0.180
_exptl_crystal_size_min 0.160
_refine_diff_density_max 0.942
_refine_diff_density_min -0.467
_refine_diff_density_rms 0.071
_refine_ls_extinction_coef .
_refine_ls_extinction_method none
_refine_ls_goodness_of_fit_ref 1.043
_refine_ls_hydrogen_treatment constr
_refine_ls_matrix_type full
_refine_ls_number_parameters 293
_refine_ls_number_reflns 3976
_refine_ls_number_restraints 1
_refine_ls_restrained_S_all 1.045
_refine_ls_R_factor_all 0.0481
_refine_ls_R_factor_gt 0.0433
_refine_ls_shift/su_max 0.000
_refine_ls_shift/su_mean 0.000
_refine_ls_structure_factor_coef Fsqd
_refine_ls_weighting_details 'w=1/[\s^2^(Fo^2^)+(0.0821P)^2^+0.1000P] where P=(Fo^2^+2Fc^2^)/3'
_refine_ls_weighting_scheme calc
_refine_ls_wR_factor_gt 0.1205
_refine_ls_wR_factor_ref 0.1239
_reflns_Friedel_coverage 0.000
_reflns_Friedel_fraction_full .
_reflns_Friedel_fraction_max .
_reflns_number_gt 3471
_reflns_number_total 3976
_reflns_threshold_expression 'I > 2\s(I)'
_cod_data_source_file suppl_ncrs-2018-0186_suppl.cif
_cod_data_source_block z
_cod_database_code 8105549
_shelx_space_group_comment
; 
The symmetry employed for this shelxl refinement is uniquely defined 
by the following loop, which should always be used as a source of 
symmetry information in preference to the above space-group names. 
They are only intended as comments. 
;
_shelx_estimated_absorpt_t_min 0.850
_shelx_estimated_absorpt_t_max 0.871

loop_
_space_group_symop_operation_xyz
'x, y, z'
'-x, -y, -z'

loop_
_atom_site_label
_atom_site_type_symbol
_atom_site_fract_x
_atom_site_fract_y
_atom_site_fract_z
_atom_site_U_iso_or_equiv
_atom_site_adp_type
_atom_site_occupancy
_atom_site_site_symmetry_order
_atom_site_calc_flag
_atom_site_refinement_flags_posn
_atom_site_refinement_flags_adp
_atom_site_refinement_flags_occupancy
_atom_site_disorder_assembly
_atom_site_disorder_group
Ni1 Ni 0.47371(4) 0.47536(2) 0.23179(2) 0.03240(15) Uani 1 1 d . . . . .
O1 O 1.0777(3) 0.84442(17) 0.46845(17) 0.0530(5) Uani 1 1 d . . . . .
O2 O 1.1071(4) 0.7695(2) 0.62107(19) 0.0755(8) Uani 1 1 d . . . . .
O3 O 0.2304(4) 0.85102(18) -0.03955(18) 0.0626(6) Uani 1 1 d . . . . .
O4 O 0.2230(5) 0.8981(2) 0.1320(2) 0.0875(9) Uani 1 1 d . . . . .
N1 N 0.6577(3) 0.56542(17) 0.34353(17) 0.0339(5) Uani 1 1 d . . . . .
N2 N 0.5053(3) 0.35975(18) 0.31607(19) 0.0412(5) Uani 1 1 d . . . . .
N3 N 0.3404(3) 0.37672(17) 0.10850(18) 0.0386(5) Uani 1 1 d . . . . .
N4 N 0.3805(3) 0.58554(17) 0.15816(17) 0.0338(5) Uani 1 1 d . . . . .
C1 C 1.2515(5) 1.0168(3) 0.4415(4) 0.0748(11) Uani 1 1 d . . . . .
H1A H 1.346984 1.080302 0.474448 0.112 Uiso 1 1 calc R U . . .
H1B H 1.286678 0.979963 0.381153 0.112 Uiso 1 1 calc R U . . .
H1C H 1.140436 1.041261 0.417786 0.112 Uiso 1 1 calc R U . . .
C2 C 1.2213(5) 0.9386(3) 0.5200(3) 0.0698(10) Uani 1 1 d . . . . .
H2A H 1.333044 0.913705 0.544708 0.084 Uiso 1 1 calc R U . . .
H2B H 1.186261 0.975229 0.581477 0.084 Uiso 1 1 calc R U . . .
C3 C 1.0304(4) 0.7633(2) 0.5288(2) 0.0436(7) Uani 1 1 d . . . . .
C4 C 0.8824(3) 0.6730(2) 0.4719(2) 0.0364(6) Uani 1 1 d . . . . .
C5 C 0.7834(3) 0.6625(2) 0.3646(2) 0.0351(6) Uani 1 1 d . . . . .
C7 C 0.6824(3) 0.5112(2) 0.4340(2) 0.0346(6) Uani 1 1 d . . . . .
C6 C 0.8159(4) 0.5745(2) 0.5150(2) 0.0362(6) Uani 1 1 d . . . . .
C8 C 0.8126(4) 0.7365(2) 0.2809(2) 0.0475(7) Uani 1 1 d . . . . .
H8A H 0.928851 0.734779 0.261483 0.071 Uiso 1 1 calc R U . . .
H8B H 0.811018 0.811622 0.308357 0.071 Uiso 1 1 calc R U . . .
H8C H 0.716646 0.710687 0.218737 0.071 Uiso 1 1 calc R U . . .
C9 C 0.8813(4) 0.5423(3) 0.6228(2) 0.0452(7) Uani 1 1 d . . . . .
H9A H 1.011831 0.550167 0.635001 0.068 Uiso 1 1 calc R U . . .
H9B H 0.823745 0.466068 0.625006 0.068 Uiso 1 1 calc R U . . .
H9C H 0.850105 0.590170 0.677535 0.068 Uiso 1 1 calc R U . . .
C10 C 0.5941(4) 0.3959(2) 0.4129(2) 0.0391(6) Uani 1 1 d . . . . .
H10 H 0.600086 0.349205 0.465823 0.047 Uiso 1 1 calc R U . . .
C11 C 0.4328(5) 0.2388(2) 0.2863(3) 0.0672(10) Uani 1 1 d . . . . .
H11A H 0.532287 0.204076 0.272526 0.081 Uiso 1 1 calc R U . . .
H11B H 0.389533 0.208710 0.346951 0.081 Uiso 1 1 calc R U . . .
C12 C 0.2832(6) 0.2070(3) 0.1923(3) 0.0777(12) Uani 1 1 d . . . . .
H12A H 0.176006 0.229212 0.211640 0.093 Uiso 1 1 calc R U . . .
H12B H 0.253979 0.126162 0.176051 0.093 Uiso 1 1 calc R U . . .
C13 C 0.3153(5) 0.2537(2) 0.0931(3) 0.0548(8) Uani 1 1 d . . . . .
H13A H 0.423588 0.233811 0.073035 0.066 Uiso 1 1 calc R U . . .
H13B H 0.211730 0.221659 0.035292 0.066 Uiso 1 1 calc R U . . .
C14 C 0.2855(4) 0.4266(2) 0.0287(2) 0.0393(6) Uani 1 1 d . . . . .
H14 H 0.235825 0.387603 -0.039456 0.047 Uiso 1 1 calc R U . . .
C15 C 0.3052(3) 0.5443(2) 0.0506(2) 0.0355(6) Uani 1 1 d . . . . .
C16 C 0.2426(4) 0.6241(2) -0.0036(2) 0.0377(6) Uani 1 1 d . . . . .
C17 C 0.2721(4) 0.7187(2) 0.0746(2) 0.0395(6) Uani 1 1 d . . . . .
C18 C 0.3526(4) 0.6898(2) 0.1735(2) 0.0364(6) Uani 1 1 d . . . . .
C19 C 0.1509(4) 0.6069(3) -0.1205(2) 0.0490(7) Uani 1 1 d . . . . .
H19A H 0.230998 0.648133 -0.160356 0.074 Uiso 1 1 calc R U . . .
H19B H 0.038729 0.632932 -0.127572 0.074 Uiso 1 1 calc R U . . .
H19C H 0.124808 0.528837 -0.147906 0.074 Uiso 1 1 calc R U . . .
C20 C 0.3918(4) 0.7577(2) 0.2821(2) 0.0488(7) Uani 1 1 d . . . . .
H20A H 0.279493 0.771931 0.299411 0.073 Uiso 1 1 calc R U . . .
H20B H 0.474493 0.827480 0.281679 0.073 Uiso 1 1 calc R U . . .
H20C H 0.446539 0.717357 0.334676 0.073 Uiso 1 1 calc R U . . .
C21 C 0.2384(4) 0.8297(3) 0.0615(3) 0.0493(7) Uani 1 1 d . . . . .
C22 C 0.2068(7) 0.9618(3) -0.0599(3) 0.0792(12) Uani 1 1 d D . . . .
H22A H 0.080746 0.967060 -0.060461 0.095 Uiso 1 1 calc R U . . .
H22B H 0.285429 1.017648 -0.003522 0.095 Uiso 1 1 calc R U . . .
C23 C 0.2532(9) 0.9817(4) -0.1620(4) 0.120(2) Uani 1 1 d D . . . .
H23A H 0.237913 1.054885 -0.175972 0.180 Uiso 1 1 calc R U . . .
H23B H 0.378323 0.977021 -0.160669 0.180 Uiso 1 1 calc R U . . .
H23C H 0.174262 0.926588 -0.217436 0.180 Uiso 1 1 calc R U . . .

loop_
_atom_site_aniso_label
_atom_site_aniso_U_11
_atom_site_aniso_U_22
_atom_site_aniso_U_33
_atom_site_aniso_U_23
_atom_site_aniso_U_13
_atom_site_aniso_U_12
Ni1 0.0323(2) 0.0262(2) 0.0354(2) 0.00209(14) 0.00277(14) 0.00298(14)
O1 0.0461(12) 0.0478(12) 0.0521(12) 0.0010(10) 0.0013(10) -0.0110(9)
O2 0.0786(17) 0.0622(15) 0.0598(15) 0.0060(12) -0.0257(13) -0.0110(13)
O3 0.0930(18) 0.0459(12) 0.0581(14) 0.0192(11) 0.0163(13) 0.0296(12)
O4 0.156(3) 0.0620(16) 0.0626(16) 0.0069(13) 0.0262(17) 0.0625(18)
N1 0.0326(11) 0.0310(11) 0.0364(11) 0.0055(9) 0.0044(9) 0.0046(9)
N2 0.0391(13) 0.0311(12) 0.0488(14) 0.0055(10) 0.0015(11) 0.0029(10)
N3 0.0404(13) 0.0277(11) 0.0431(13) -0.0025(9) 0.0047(10) 0.0030(9)
N4 0.0378(12) 0.0289(11) 0.0315(11) 0.0003(8) 0.0043(9) 0.0039(9)
C1 0.059(2) 0.052(2) 0.111(3) 0.010(2) 0.026(2) -0.0018(17)
C2 0.0458(19) 0.057(2) 0.087(3) 0.0024(19) -0.0039(18) -0.0161(16)
C3 0.0363(15) 0.0424(15) 0.0469(17) -0.0016(12) -0.0003(13) 0.0072(12)
C4 0.0326(13) 0.0373(14) 0.0377(14) 0.0003(11) 0.0064(11) 0.0068(11)
C5 0.0339(14) 0.0319(13) 0.0373(14) 0.0020(11) 0.0047(11) 0.0054(11)
C7 0.0315(13) 0.0358(14) 0.0374(14) 0.0073(11) 0.0079(11) 0.0077(11)
C6 0.0333(13) 0.0428(15) 0.0336(13) 0.0029(11) 0.0068(11) 0.0118(11)
C8 0.0458(16) 0.0436(16) 0.0456(16) 0.0102(12) 0.0014(13) -0.0035(13)
C9 0.0451(16) 0.0564(18) 0.0358(14) 0.0092(13) 0.0057(12) 0.0156(13)
C10 0.0363(14) 0.0377(14) 0.0450(16) 0.0138(12) 0.0097(12) 0.0067(11)
C11 0.077(2) 0.0296(15) 0.078(2) 0.0120(15) -0.0116(19) -0.0069(15)
C12 0.099(3) 0.0360(17) 0.084(3) 0.0046(17) 0.001(2) -0.0037(18)
C13 0.069(2) 0.0290(14) 0.0593(19) -0.0061(13) 0.0080(16) 0.0038(14)
C14 0.0399(15) 0.0376(14) 0.0357(14) -0.0059(11) 0.0050(11) 0.0043(11)
C15 0.0342(14) 0.0360(14) 0.0326(13) -0.0002(11) 0.0035(11) 0.0038(11)
C16 0.0328(14) 0.0447(15) 0.0338(13) 0.0043(11) 0.0060(11) 0.0050(11)
C17 0.0396(15) 0.0388(14) 0.0420(15) 0.0065(11) 0.0088(12) 0.0122(11)
C18 0.0373(14) 0.0340(14) 0.0369(14) 0.0018(11) 0.0067(11) 0.0072(11)
C19 0.0525(17) 0.0577(18) 0.0353(15) 0.0062(13) 0.0020(13) 0.0141(14)
C20 0.0563(18) 0.0423(16) 0.0451(16) -0.0036(13) 0.0044(14) 0.0140(14)
C21 0.0513(18) 0.0471(17) 0.0534(18) 0.0126(14) 0.0096(14) 0.0181(14)
C22 0.114(4) 0.057(2) 0.080(3) 0.024(2) 0.021(3) 0.042(2)
C23 0.218(7) 0.071(3) 0.093(3) 0.040(3) 0.056(4) 0.047(4)

loop_
_atom_type_symbol
_atom_type_description
_atom_type_scat_dispersion_real
_atom_type_scat_dispersion_imag
_atom_type_scat_source
C C 0.0033 0.0016 'International Tables Vol C Tables 4.2.6.8 and 6.1.1.4'
H H 0.0000 0.0000 'International Tables Vol C Tables 4.2.6.8 and 6.1.1.4'
N N 0.0061 0.0033 'International Tables Vol C Tables 4.2.6.8 and 6.1.1.4'
Ni Ni 0.3393 1.1124 'International Tables Vol C Tables 4.2.6.8 and 6.1.1.4'
O O 0.0106 0.0060 'International Tables Vol C Tables 4.2.6.8 and 6.1.1.4'

loop_
_geom_angle_atom_site_label_1
_geom_angle_atom_site_label_2
_geom_angle_atom_site_label_3
_geom_angle
_geom_angle_site_symmetry_1
_geom_angle_site_symmetry_3
N3 Ni1 N2 94.38(9) . .
N3 Ni1 N1 166.03(10) . .
N2 Ni1 N1 83.70(9) . .
N3 Ni1 N4 83.74(9) . .
N2 Ni1 N4 164.77(10) . .
N1 Ni1 N4 101.66(9) . .
C3 O1 C2 116.7(2) . .
C21 O3 C22 116.5(3) . .
C5 N1 C7 106.8(2) . .
C5 N1 Ni1 141.82(19) . .
C7 N1 Ni1 111.18(16) . .
C10 N2 C11 118.3(2) . .
C10 N2 Ni1 113.52(18) . .
C11 N2 Ni1 128.1(2) . .
C14 N3 C13 119.5(2) . .
C14 N3 Ni1 113.84(18) . .
C13 N3 Ni1 126.3(2) . .
C18 N4 C15 106.3(2) . .
C18 N4 Ni1 142.36(18) . .
C15 N4 Ni1 111.28(16) . .
C2 C1 H1A 109.5 . .
C2 C1 H1B 109.5 . .
H1A C1 H1B 109.5 . .
C2 C1 H1C 109.5 . .
H1A C1 H1C 109.5 . .
H1B C1 H1C 109.5 . .
O1 C2 C1 108.2(3) . .
O1 C2 H2A 110.1 . .
C1 C2 H2A 110.1 . .
O1 C2 H2B 110.1 . .
C1 C2 H2B 110.1 . .
H2A C2 H2B 108.4 . .
O2 C3 O1 121.3(3) . .
O2 C3 C4 125.5(3) . .
O1 C3 C4 113.2(2) . .
C6 C4 C5 107.6(2) . .
C6 C4 C3 124.2(3) . .
C5 C4 C3 128.1(2) . .
N1 C5 C4 108.7(2) . .
N1 C5 C8 121.8(2) . .
C4 C5 C8 129.3(2) . .
C6 C7 N1 112.0(2) . .
C6 C7 C10 133.8(2) . .
N1 C7 C10 112.5(2) . .
C7 C6 C4 104.8(2) . .
C7 C6 C9 126.7(2) . .
C4 C6 C9 128.5(2) . .
C5 C8 H8A 109.5 . .
C5 C8 H8B 109.5 . .
H8A C8 H8B 109.5 . .
C5 C8 H8C 109.5 . .
H8A C8 H8C 109.5 . .
H8B C8 H8C 109.5 . .
C6 C9 H9A 109.5 . .
C6 C9 H9B 109.5 . .
H9A C9 H9B 109.5 . .
C6 C9 H9C 109.5 . .
H9A C9 H9C 109.5 . .
H9B C9 H9C 109.5 . .
N2 C10 C7 116.2(2) . .
N2 C10 H10 121.9 . .
C7 C10 H10 121.9 . .
C12 C11 N2 115.0(3) . .
C12 C11 H11A 108.5 . .
N2 C11 H11A 108.5 . .
C12 C11 H11B 108.5 . .
N2 C11 H11B 108.5 . .
H11A C11 H11B 107.5 . .
C11 C12 C13 117.1(3) . .
C11 C12 H12A 108.0 . .
C13 C12 H12A 108.0 . .
C11 C12 H12B 108.0 . .
C13 C12 H12B 108.0 . .
H12A C12 H12B 107.3 . .
N3 C13 C12 111.1(3) . .
N3 C13 H13A 109.4 . .
C12 C13 H13A 109.4 . .
N3 C13 H13B 109.4 . .
C12 C13 H13B 109.4 . .
H13A C13 H13B 108.0 . .
N3 C14 C15 116.5(2) . .
N3 C14 H14 121.8 . .
C15 C14 H14 121.8 . .
C16 C15 N4 111.6(2) . .
C16 C15 C14 135.1(2) . .
N4 C15 C14 112.4(2) . .
C15 C16 C17 105.1(2) . .
C15 C16 C19 125.3(2) . .
C17 C16 C19 129.5(3) . .
C16 C17 C18 107.4(2) . .
C16 C17 C21 129.1(3) . .
C18 C17 C21 123.5(3) . .
N4 C18 C17 109.5(2) . .
N4 C18 C20 122.9(2) . .
C17 C18 C20 127.5(2) . .
C16 C19 H19A 109.5 . .
C16 C19 H19B 109.5 . .
H19A C19 H19B 109.5 . .
C16 C19 H19C 109.5 . .
H19A C19 H19C 109.5 . .
H19B C19 H19C 109.5 . .
C18 C20 H20A 109.5 . .
C18 C20 H20B 109.5 . .
H20A C20 H20B 109.5 . .
C18 C20 H20C 109.5 . .
H20A C20 H20C 109.5 . .
H20B C20 H20C 109.5 . .
O4 C21 O3 121.9(3) . .
O4 C21 C17 125.8(3) . .
O3 C21 C17 112.3(3) . .
C23 C22 O3 109.0(3) . .
C23 C22 H22A 109.9 . .
O3 C22 H22A 109.9 . .
C23 C22 H22B 109.9 . .
O3 C22 H22B 109.9 . .
H22A C22 H22B 108.3 . .
C22 C23 H23A 109.5 . .
C22 C23 H23B 109.5 . .
H23A C23 H23B 109.5 . .
C22 C23 H23C 109.5 . .
H23A C23 H23C 109.5 . .
H23B C23 H23C 109.5 . .

loop_
_geom_bond_atom_site_label_1
_geom_bond_atom_site_label_2
_geom_bond_distance
_geom_bond_site_symmetry_2
Ni1 N3 1.890(2) .
Ni1 N2 1.894(2) .
Ni1 N1 1.901(2) .
Ni1 N4 1.903(2) .
O1 C3 1.351(4) .
O1 C2 1.440(4) .
O2 C3 1.209(4) .
O3 C21 1.335(4) .
O3 C22 1.452(4) .
O4 C21 1.208(4) .
N1 C5 1.347(3) .
N1 C7 1.393(3) .
N2 C10 1.292(4) .
N2 C11 1.470(4) .
N3 C14 1.290(4) .
N3 C13 1.477(3) .
N4 C18 1.342(3) .
N4 C15 1.397(3) .
C1 C2 1.472(5) .
C1 H1A 0.9600 .
C1 H1B 0.9600 .
C1 H1C 0.9600 .
C2 H2A 0.9700 .
C2 H2B 0.9700 .
C3 C4 1.448(4) .
C4 C6 1.419(4) .
C4 C5 1.426(4) .
C5 C8 1.488(4) .
C7 C6 1.370(4) .
C7 C10 1.424(4) .
C6 C9 1.500(4) .
C8 H8A 0.9600 .
C8 H8B 0.9600 .
C8 H8C 0.9600 .
C9 H9A 0.9600 .
C9 H9B 0.9600 .
C9 H9C 0.9600 .
C10 H10 0.9300 .
C11 C12 1.466(5) .
C11 H11A 0.9700 .
C11 H11B 0.9700 .
C12 C13 1.478(5) .
C12 H12A 0.9700 .
C12 H12B 0.9700 .
C13 H13A 0.9700 .
C13 H13B 0.9700 .
C14 C15 1.422(4) .
C14 H14 0.9300 .
C15 C16 1.368(4) .
C16 C17 1.414(4) .
C16 C19 1.511(4) .
C17 C18 1.414(4) .
C17 C21 1.459(4) .
C18 C20 1.498(4) .
C19 H19A 0.9600 .
C19 H19B 0.9600 .
C19 H19C 0.9600 .
C20 H20A 0.9600 .
C20 H20B 0.9600 .
C20 H20C 0.9600 .
C22 C23 1.440(5) .
C22 H22A 0.9700 .
C22 H22B 0.9700 .
C23 H23A 0.9600 .
C23 H23B 0.9600 .
C23 H23C 0.9600 .

loop_
_geom_torsion_atom_site_label_1
_geom_torsion_atom_site_label_2
_geom_torsion_atom_site_label_3
_geom_torsion_atom_site_label_4
_geom_torsion
_geom_torsion_site_symmetry_1
_geom_torsion_site_symmetry_2
_geom_torsion_site_symmetry_3
_geom_torsion_site_symmetry_4
N3 Ni1 N2 C10 -179.1(2) . . . .
N1 Ni1 N2 C10 14.8(2) . . . .
N4 Ni1 N2 C10 -96.9(4) . . . .
N3 Ni1 N2 C11 -3.1(3) . . . .
N1 Ni1 N2 C11 -169.2(3) . . . .
N4 Ni1 N2 C11 79.1(5) . . . .
N2 Ni1 N3 C14 178.1(2) . . . .
N1 Ni1 N3 C14 -100.4(4) . . . .
N4 Ni1 N3 C14 13.3(2) . . . .
N2 Ni1 N3 C13 -9.6(2) . . . .
N1 Ni1 N3 C13 71.9(5) . . . .
N4 Ni1 N3 C13 -174.4(2) . . . .
C3 O1 C2 C1 -179.8(3) . . . .
C2 O1 C3 O2 -0.9(5) . . . .
C2 O1 C3 C4 178.7(3) . . . .
O2 C3 C4 C6 -4.8(5) . . . .
O1 C3 C4 C6 175.6(2) . . . .
O2 C3 C4 C5 178.1(3) . . . .
O1 C3 C4 C5 -1.5(4) . . . .
C7 N1 C5 C4 -3.2(3) . . . .
Ni1 N1 C5 C4 -177.6(2) . . . .
C7 N1 C5 C8 172.5(2) . . . .
Ni1 N1 C5 C8 -1.8(5) . . . .
C6 C4 C5 N1 2.3(3) . . . .
C3 C4 C5 N1 179.8(3) . . . .
C6 C4 C5 C8 -173.0(3) . . . .
C3 C4 C5 C8 4.5(5) . . . .
C5 N1 C7 C6 3.1(3) . . . .
Ni1 N1 C7 C6 179.40(17) . . . .
C5 N1 C7 C10 -164.0(2) . . . .
Ni1 N1 C7 C10 12.3(3) . . . .
N1 C7 C6 C4 -1.7(3) . . . .
C10 C7 C6 C4 161.8(3) . . . .
N1 C7 C6 C9 -178.9(2) . . . .
C10 C7 C6 C9 -15.4(5) . . . .
C5 C4 C6 C7 -0.4(3) . . . .
C3 C4 C6 C7 -178.0(2) . . . .
C5 C4 C6 C9 176.8(3) . . . .
C3 C4 C6 C9 -0.9(4) . . . .
C11 N2 C10 C7 171.9(3) . . . .
Ni1 N2 C10 C7 -11.6(3) . . . .
C6 C7 C10 N2 -164.0(3) . . . .
N1 C7 C10 N2 -0.6(3) . . . .
C10 N2 C11 C12 159.3(3) . . . .
Ni1 N2 C11 C12 -16.6(5) . . . .
N2 C11 C12 C13 52.7(5) . . . .
C14 N3 C13 C12 -147.5(3) . . . .
Ni1 N3 C13 C12 40.5(4) . . . .
C11 C12 C13 N3 -64.2(5) . . . .
C13 N3 C14 C15 176.8(2) . . . .
Ni1 N3 C14 C15 -10.3(3) . . . .
C18 N4 C15 C16 4.5(3) . . . .
Ni1 N4 C15 C16 -178.26(17) . . . .
C18 N4 C15 C14 -166.0(2) . . . .
Ni1 N4 C15 C14 11.2(3) . . . .
N3 C14 C15 C16 -168.3(3) . . . .
N3 C14 C15 N4 -0.8(3) . . . .
N4 C15 C16 C17 -2.7(3) . . . .
C14 C15 C16 C17 164.8(3) . . . .
N4 C15 C16 C19 -179.0(2) . . . .
C14 C15 C16 C19 -11.5(5) . . . .
C15 C16 C17 C18 0.0(3) . . . .
C19 C16 C17 C18 176.1(3) . . . .
C15 C16 C17 C21 177.2(3) . . . .
C19 C16 C17 C21 -6.8(5) . . . .
C15 N4 C18 C17 -4.3(3) . . . .
Ni1 N4 C18 C17 179.8(2) . . . .
C15 N4 C18 C20 171.9(3) . . . .
Ni1 N4 C18 C20 -4.0(5) . . . .
C16 C17 C18 N4 2.7(3) . . . .
C21 C17 C18 N4 -174.6(2) . . . .
C16 C17 C18 C20 -173.2(3) . . . .
C21 C17 C18 C20 9.4(5) . . . .
C22 O3 C21 O4 1.5(5) . . . .
C22 O3 C21 C17 -176.9(3) . . . .
C16 C17 C21 O4 160.6(4) . . . .
C18 C17 C21 O4 -22.7(5) . . . .
C16 C17 C21 O3 -21.0(4) . . . .
C18 C17 C21 O3 155.7(3) . . . .
C21 O3 C22 C23 163.6(4) . . . .
